data_4029191
loop_
_publ_author_name
'Gutekunst, Will R.'
'Baran, Phil S.'

_publ_section_title
;
 Applications of C-h functionalization logic to cyclobutane synthesis.
;
_journal_issue 6
_journal_name_full 'The Journal of organic chemistry'
_journal_page_first 2430
_journal_page_last 2452
_journal_paper_doi 10.1021/jo4027148
_journal_volume 79
_journal_year 2014
_chemical_formula_moiety 'C44 H36 N4 O5 S2, C H2 Cl2'
_chemical_formula_sum 'C45 H38 Cl2 N4 O5 S2'
_chemical_formula_weight 849.81
_chemical_name_systematic
;
 ?
;
_space_group_crystal_system triclinic
_space_group_IT_number 2
_space_group_name_Hall '-P 1'
_space_group_name_H-M_alt 'P -1'
_symmetry_space_group_name_Hall '-P 1'
_symmetry_space_group_name_H-M 'P -1'
_atom_sites_solution_hydrogens geom
_atom_sites_solution_primary direct
_atom_sites_solution_secondary difmap
_audit_creation_date 2013-12-10
_audit_creation_method
;
Olex2 1.2-beta
(compiled 2013.11.15 svn.r2834 for OlexSys, GUI svn.r4720)
;
_cell_angle_alpha 110.732(14)
_cell_angle_beta 108.300(10)
_cell_angle_gamma 100.249(10)
_cell_formula_units_Z 2
_cell_length_a 9.969(8)
_cell_length_b 15.383(12)
_cell_length_c 15.774(15)
_cell_measurement_reflns_used 9809
_cell_measurement_temperature 100
_cell_measurement_theta_max 27.937
_cell_measurement_theta_min 2.281
_cell_volume 2031(3)
_computing_cell_refinement 'SAINT v7.56A (Bruker, 2009)'
_computing_data_collection 'APEX2 (Bruker, 2009)'
_computing_data_reduction 'SAINT v7.56A (Bruker, 2009)'
_computing_molecular_graphics 'Olex2 (Dolomanov et al., 2009)'
_computing_publication_material 'Olex2 (Dolomanov et al., 2009)'
_computing_structure_refinement 'XL (Sheldrick, 2008)'
_computing_structure_solution 'XS (Sheldrick, 2008)'
_diffrn_ambient_temperature 100
_diffrn_detector 'Bruker APEX CCD'
_diffrn_detector_area_resol_mean 8.0
_diffrn_detector_type 'CCD Area Detector'
_diffrn_measured_fraction_theta_full 0.973
_diffrn_measured_fraction_theta_max 0.890
_diffrn_measurement_device 'Siemens P4 Four-Circle Diffractometer'
_diffrn_measurement_device_type 'Bruker P4 APEX Mo'
_diffrn_measurement_method '\f and \w scans'
_diffrn_radiation_monochromator graphite
_diffrn_radiation_probe x-ray
_diffrn_radiation_type MoK\a
_diffrn_radiation_wavelength 0.71073
_diffrn_reflns_av_R_equivalents 0.0510
_diffrn_reflns_av_unetI/netI 0.0494
_diffrn_reflns_Laue_measured_fraction_full 0.973
_diffrn_reflns_Laue_measured_fraction_max 0.890
_diffrn_reflns_limit_h_max 12
_diffrn_reflns_limit_h_min -12
_diffrn_reflns_limit_k_max 19
_diffrn_reflns_limit_k_min -20
_diffrn_reflns_limit_l_max 20
_diffrn_reflns_limit_l_min -20
_diffrn_reflns_number 28205
_diffrn_reflns_point_group_measured_fraction_full 0.973
_diffrn_reflns_point_group_measured_fraction_max 0.890
_diffrn_reflns_theta_full 25.000
_diffrn_reflns_theta_max 28.152
_diffrn_reflns_theta_min 1.497
_diffrn_source 'sealed tube'
_diffrn_source_type fine-focus
_diffrn_standards_number 0
_exptl_absorpt_coefficient_mu 0.315
_exptl_absorpt_correction_T_max 0.7456
_exptl_absorpt_correction_T_min 0.6031
_exptl_absorpt_correction_type multi-scan
_exptl_absorpt_process_details
;
SADABS-2008/1 (Bruker,2008) was used for absorption correction.
wR2(int) was 0.0946 before and 0.0692 after correction.
The Ratio of minimum to maximum transmission is 0.8089.
The \l/2 correction factor is Not present.
;
_exptl_crystal_colour Colorless
_exptl_crystal_colour_primary Colorless
_exptl_crystal_density_diffrn 1.390
_exptl_crystal_description Plate
_exptl_crystal_F_000 884
_exptl_crystal_size_max 0.442
_exptl_crystal_size_mid 0.331
_exptl_crystal_size_min 0.105
_platon_squeeze_details
;
 SQUEEZE found one void was found containing 2 disordered molecules of  dichloromethane. 
 Their formula was added to the formula for the unit-cell and the  electron density removed.
;
_refine_diff_density_max 0.372
_refine_diff_density_min -0.511
_refine_diff_density_rms 0.068
_refine_ls_extinction_method none
_refine_ls_goodness_of_fit_ref 1.020
_refine_ls_hydrogen_treatment mixed
_refine_ls_matrix_type full
_refine_ls_number_parameters 498
_refine_ls_number_reflns 8867
_refine_ls_number_restraints 0
_refine_ls_restrained_S_all 1.020
_refine_ls_R_factor_all 0.0633
_refine_ls_R_factor_gt 0.0528
_refine_ls_shift/su_max 0.001
_refine_ls_shift/su_mean 0.000
_refine_ls_structure_factor_coef Fsqd
_refine_ls_weighting_details 'w=1/[\s^2^(Fo^2^)+(0.1031P)^2^+0.7912P] where P=(Fo^2^+2Fc^2^)/3'
_refine_ls_weighting_scheme calc
_refine_ls_wR_factor_gt 0.1608
_refine_ls_wR_factor_ref 0.1711
_reflns_Friedel_coverage 0.000
_reflns_number_gt 7111
_reflns_number_total 8867
_reflns_threshold_expression 'I > 2\s(I)'
_cod_data_source_file jo4027148_si_005.cif
_cod_data_source_block Baran102
_cod_depositor_comments
;
The following automatic conversions were performed:

'_diffrn_radiation_probe' value 'X-ray' changed to 'x-ray' according
to
/usr/data/users/saulius/crontab/automatic-downloads/current/ACS/lib/dictionaries/cif_core.dic
dictionary named 'cif_core.dic' version 2.4.2 from 2011-04-26.

Automatic conversion script
Id: cif_fix_values 2281 2013-09-26 08:29:07Z andrius 
;
_cod_database_code 4029191
_shelxl_version_number 2013-4
_shelx_space_group_comment
;
The symmetry employed for this shelxl refinement is uniquely defined
by the following loop, which should always be used as a source of
symmetry information in preference to the above space-group names.
They are only intended as comments.
;
_shelx_estimated_absorpt_t_max 0.968
_shelx_estimated_absorpt_t_min 0.873
_olex2_refinement_description
;
1. Fixed Uiso
 At 1.2 times of:
  All C(H) groups, All C(H,H) groups, All N(H) groups
 At 1.5 times of:
  All C(H,H,H) groups
2.a Ternary CH refined with riding coordinates:
 C16(H16), C18(H18), C19(H19)
2.b Secondary CH2 refined with riding coordinates:
 C17(H17A,H17B)
2.c Aromatic/amide H refined with riding coordinates:
 N2(H2), C3(H3), C4(H4), C6(H6), C7(H7), C9(H9), C10(H10), C11(H11), C12(H12),
 C15(H15), C22(H22), C23(H23), C24(H24), C26(H26), C27(H27), C28(H28), C32(H32),
  C33(H33), C34(H34), C35(H35), C37(H37), C39(H39), C40(H40), C42(H42), C43(H43)
2.d Idealised Me refined as rotating group:
 C1(H1A,H1B,H1C), C44(H44A,H44B,H44C)
;

loop_
_space_group_symop_operation_xyz
'x, y, z'
'-x, -y, -z'

loop_
_atom_site_label
_atom_site_type_symbol
_atom_site_fract_x
_atom_site_fract_y
_atom_site_fract_z
_atom_site_U_iso_or_equiv
_atom_site_adp_type
_atom_site_occupancy
_atom_site_site_symmetry_order
_atom_site_calc_flag
_atom_site_refinement_flags_posn
S1 S 0.63269(6) -0.13597(4) 0.31320(4) 0.02757(14) Uani 1 1 d .
S2 S 0.79928(7) 0.51773(4) 0.31485(4) 0.03201(15) Uani 1 1 d .
O1 O 0.59050(19) -0.22884(12) 0.31650(14) 0.0370(4) Uani 1 1 d .
O2 O 0.78798(17) -0.07610(12) 0.36261(13) 0.0356(4) Uani 1 1 d .
O3 O 0.43234(17) 0.12357(11) 0.25018(11) 0.0290(3) Uani 1 1 d .
O4 O 0.7438(2) 0.54212(13) 0.23358(13) 0.0458(5) Uani 1 1 d .
O5 O 0.8985(2) 0.46009(12) 0.31642(13) 0.0391(4) Uani 1 1 d .
N1 N 0.54499(18) -0.06639(12) 0.36558(13) 0.0235(3) Uani 1 1 d .
N2 N 0.22448(19) 0.17262(13) 0.21945(13) 0.0267(4) Uani 1 1 d .
H2 H 0.1698 0.1997 0.2480 0.032 Uiso 1 1 calc R
N3 N 0.0294(2) 0.25116(14) 0.13960(14) 0.0311(4) Uani 1 1 d .
N4 N 0.6523(2) 0.45271(13) 0.31968(14) 0.0296(4) Uani 1 1 d .
C1 C 0.4074(4) -0.2087(2) -0.1209(2) 0.0615(9) Uani 1 1 d .
H1A H 0.4030 -0.1473 -0.1255 0.092 Uiso 1 1 calc GR
H1B H 0.3073 -0.2577 -0.1578 0.092 Uiso 1 1 calc GR
H1C H 0.4753 -0.2331 -0.1491 0.092 Uiso 1 1 calc GR
C2 C 0.4644(3) -0.18975(19) -0.01188(19) 0.0443(6) Uani 1 1 d .
C3 C 0.5061(4) -0.2611(2) 0.0171(2) 0.0542(8) Uani 1 1 d .
H3 H 0.5013 -0.3211 -0.0316 0.065 Uiso 1 1 calc R
C4 C 0.5542(4) -0.2452(2) 0.1157(2) 0.0478(7) Uani 1 1 d .
H4 H 0.5819 -0.2939 0.1344 0.057 Uiso 1 1 calc R
C5 C 0.5613(3) -0.15649(16) 0.18733(17) 0.0307(5) Uani 1 1 d .
C6 C 0.5194(2) -0.08475(16) 0.16045(17) 0.0310(5) Uani 1 1 d .
H6 H 0.5238 -0.0249 0.2090 0.037 Uiso 1 1 calc R
C7 C 0.4707(3) -0.10310(18) 0.06014(18) 0.0366(5) Uani 1 1 d .
H7 H 0.4412 -0.0550 0.0411 0.044 Uiso 1 1 calc R
C8 C 0.3920(2) -0.09799(15) 0.34837(15) 0.0221(4) Uani 1 1 d .
C9 C 0.2938(2) -0.19252(15) 0.31317(16) 0.0269(4) Uani 1 1 d .
H9 H 0.3223 -0.2495 0.2913 0.032 Uiso 1 1 calc R
C10 C 0.1521(2) -0.19852(17) 0.31196(18) 0.0325(5) Uani 1 1 d .
H10 H 0.0824 -0.2613 0.2889 0.039 Uiso 1 1 calc R
C11 C 0.1090(2) -0.11430(19) 0.34384(19) 0.0347(5) Uani 1 1 d .
H11 H 0.0113 -0.1214 0.3419 0.042 Uiso 1 1 calc R
C12 C 0.2077(2) -0.02084(16) 0.37818(17) 0.0283(4) Uani 1 1 d .
H12 H 0.1781 0.0357 0.3992 0.034 Uiso 1 1 calc R
C13 C 0.3523(2) -0.01196(15) 0.38109(15) 0.0238(4) Uani 1 1 d .
C14 C 0.4816(2) 0.07275(14) 0.41567(15) 0.0227(4) Uani 1 1 d .
C15 C 0.5946(2) 0.03840(15) 0.40488(15) 0.0235(4) Uani 1 1 d .
H15 H 0.6919 0.0781 0.4210 0.028 Uiso 1 1 calc R
C16 C 0.4873(2) 0.17809(15) 0.45747(15) 0.0241(4) Uani 1 1 d .
H16 H 0.4708 0.1942 0.5198 0.029 Uiso 1 1 calc R
C17 C 0.6251(2) 0.26069(15) 0.47767(16) 0.0269(4) Uani 1 1 d .
H17A H 0.6752 0.2395 0.4325 0.032 Uiso 1 1 calc R
H17B H 0.6981 0.2953 0.5480 0.032 Uiso 1 1 calc R
C18 C 0.5165(2) 0.31659(14) 0.44752(15) 0.0251(4) Uani 1 1 d .
H18 H 0.5056 0.3592 0.5080 0.030 Uiso 1 1 calc R
C19 C 0.3830(2) 0.21584(14) 0.39023(15) 0.0227(4) Uani 1 1 d .
H19 H 0.2919 0.2209 0.4030 0.027 Uiso 1 1 calc R
C20 C 0.3510(2) 0.16517(14) 0.28085(15) 0.0227(4) Uani 1 1 d .
C21 C 0.1732(2) 0.14163(16) 0.11599(16) 0.0296(5) Uani 1 1 d .
C22 C 0.2146(3) 0.0728(2) 0.05428(18) 0.0442(6) Uani 1 1 d .
H22 H 0.2814 0.0429 0.0809 0.053 Uiso 1 1 calc R
C23 C 0.1570(3) 0.0473(2) -0.04841(19) 0.0558(8) Uani 1 1 d .
H23 H 0.1866 0.0004 -0.0901 0.067 Uiso 1 1 calc R
C24 C 0.0590(3) 0.0885(2) -0.08991(19) 0.0498(7) Uani 1 1 d .
H24 H 0.0229 0.0706 -0.1591 0.060 Uiso 1 1 calc R
C25 C 0.0121(3) 0.1581(2) -0.02838(18) 0.0380(5) Uani 1 1 d .
C26 C -0.0889(3) 0.2042(2) -0.06488(19) 0.0441(6) Uani 1 1 d .
H26 H -0.1310 0.1878 -0.1338 0.053 Uiso 1 1 calc R
C27 C -0.1249(3) 0.2724(2) -0.0002(2) 0.0456(6) Uani 1 1 d .
H27 H -0.1902 0.3049 -0.0232 0.055 Uiso 1 1 calc R
C28 C -0.0632(3) 0.29335(19) 0.1014(2) 0.0395(5) Uani 1 1 d .
H28 H -0.0893 0.3406 0.1455 0.047 Uiso 1 1 calc R
C29 C 0.0692(2) 0.18502(16) 0.07547(16) 0.0279(4) Uani 1 1 d .
C30 C 0.5460(2) 0.37642(14) 0.39427(15) 0.0249(4) Uani 1 1 d .
C31 C 0.4506(2) 0.42892(14) 0.35776(16) 0.0277(4) Uani 1 1 d .
C32 C 0.3139(2) 0.43709(15) 0.35910(18) 0.0333(5) Uani 1 1 d .
H32 H 0.2660 0.4054 0.3888 0.040 Uiso 1 1 calc R
C33 C 0.2488(3) 0.49298(17) 0.3158(2) 0.0425(6) Uani 1 1 d .
H33 H 0.1553 0.4986 0.3155 0.051 Uiso 1 1 calc R
C34 C 0.3195(3) 0.54054(17) 0.2730(2) 0.0466(7) Uani 1 1 d .
H34 H 0.2727 0.5779 0.2442 0.056 Uiso 1 1 calc R
C35 C 0.4566(3) 0.53466(17) 0.27145(19) 0.0410(6) Uani 1 1 d .
H35 H 0.5050 0.5678 0.2431 0.049 Uiso 1 1 calc R
C36 C 0.5195(2) 0.47740(15) 0.31377(17) 0.0303(5) Uani 1 1 d .
C37 C 0.6653(2) 0.39283(14) 0.37096(15) 0.0262(4) Uani 1 1 d .
H37 H 0.7457 0.3679 0.3866 0.031 Uiso 1 1 calc R
C38 C 0.8817(2) 0.62734(15) 0.42710(16) 0.0271(4) Uani 1 1 d .
C39 C 0.8936(2) 0.71799(15) 0.42429(17) 0.0278(4) Uani 1 1 d .
H39 H 0.8540 0.7213 0.3627 0.033 Uiso 1 1 calc R
C40 C 0.9648(2) 0.80404(15) 0.51388(17) 0.0287(4) Uani 1 1 d .
H40 H 0.9747 0.8662 0.5128 0.034 Uiso 1 1 calc R
C41 C 1.0214(2) 0.79969(15) 0.60449(17) 0.0284(4) Uani 1 1 d .
C42 C 1.0044(2) 0.70673(16) 0.60544(17) 0.0301(4) Uani 1 1 d .
H42 H 1.0403 0.7030 0.6670 0.036 Uiso 1 1 calc R
C43 C 0.9357(3) 0.62090(16) 0.51709(17) 0.0315(5) Uani 1 1 d .
H43 H 0.9256 0.5586 0.5178 0.038 Uiso 1 1 calc R
C44 C 1.0972(3) 0.89216(17) 0.70133(18) 0.0368(5) Uani 1 1 d .
H44A H 1.1017 0.9498 0.6877 0.055 Uiso 1 1 calc GR
H44B H 1.1988 0.8944 0.7371 0.055 Uiso 1 1 calc GR
H44C H 1.0404 0.8923 0.7420 0.055 Uiso 1 1 calc GR

loop_
_atom_site_aniso_label
_atom_site_aniso_U_11
_atom_site_aniso_U_22
_atom_site_aniso_U_33
_atom_site_aniso_U_23
_atom_site_aniso_U_13
_atom_site_aniso_U_12
S1 0.0284(3) 0.0295(3) 0.0324(3) 0.0154(2) 0.0158(2) 0.0165(2)
S2 0.0430(3) 0.0261(3) 0.0230(3) 0.0106(2) 0.0128(2) 0.0041(2)
O1 0.0440(9) 0.0330(8) 0.0473(10) 0.0229(8) 0.0234(8) 0.0223(7)
O2 0.0280(8) 0.0428(9) 0.0416(10) 0.0195(8) 0.0160(7) 0.0188(7)
O3 0.0333(8) 0.0346(8) 0.0276(8) 0.0159(7) 0.0162(7) 0.0178(6)
O4 0.0634(12) 0.0390(9) 0.0259(9) 0.0169(8) 0.0121(9) 0.0022(8)
O5 0.0496(10) 0.0318(8) 0.0370(9) 0.0116(7) 0.0248(8) 0.0104(7)
N1 0.0223(8) 0.0241(8) 0.0269(9) 0.0121(7) 0.0106(7) 0.0109(6)
N2 0.0255(8) 0.0303(9) 0.0184(8) 0.0060(7) 0.0069(7) 0.0101(7)
N3 0.0286(9) 0.0323(9) 0.0276(10) 0.0121(8) 0.0076(8) 0.0087(7)
N4 0.0346(10) 0.0244(8) 0.0260(9) 0.0138(7) 0.0073(8) 0.0053(7)
C1 0.079(2) 0.0571(18) 0.0295(14) 0.0101(13) 0.0228(15) -0.0030(16)
C2 0.0525(15) 0.0407(13) 0.0312(13) 0.0086(11) 0.0226(12) 0.0013(11)
C3 0.077(2) 0.0428(14) 0.0396(15) 0.0057(12) 0.0346(15) 0.0182(14)
C4 0.0717(19) 0.0381(13) 0.0442(15) 0.0159(12) 0.0342(15) 0.0269(13)
C5 0.0336(11) 0.0306(11) 0.0291(11) 0.0106(9) 0.0167(10) 0.0113(9)
C6 0.0320(11) 0.0313(11) 0.0288(11) 0.0103(9) 0.0149(10) 0.0098(9)
C7 0.0395(12) 0.0371(12) 0.0284(12) 0.0125(10) 0.0145(10) 0.0049(10)
C8 0.0219(9) 0.0292(10) 0.0196(9) 0.0147(8) 0.0077(8) 0.0112(8)
C9 0.0303(10) 0.0275(10) 0.0241(10) 0.0143(8) 0.0093(9) 0.0088(8)
C10 0.0271(10) 0.0367(11) 0.0351(12) 0.0215(10) 0.0096(10) 0.0073(9)
C11 0.0249(10) 0.0498(14) 0.0429(14) 0.0306(12) 0.0165(10) 0.0164(10)
C12 0.0269(10) 0.0362(11) 0.0349(12) 0.0224(10) 0.0168(9) 0.0178(9)
C13 0.0252(10) 0.0299(10) 0.0222(10) 0.0154(8) 0.0101(8) 0.0129(8)
C14 0.0258(9) 0.0261(9) 0.0219(10) 0.0145(8) 0.0103(8) 0.0122(8)
C15 0.0252(9) 0.0260(9) 0.0225(10) 0.0130(8) 0.0102(8) 0.0096(8)
C16 0.0283(10) 0.0267(10) 0.0214(10) 0.0133(8) 0.0105(8) 0.0115(8)
C17 0.0283(10) 0.0259(10) 0.0248(10) 0.0117(8) 0.0069(9) 0.0110(8)
C18 0.0279(10) 0.0216(9) 0.0228(10) 0.0088(8) 0.0079(8) 0.0081(8)
C19 0.0247(9) 0.0230(9) 0.0224(10) 0.0112(8) 0.0098(8) 0.0097(7)
C20 0.0238(9) 0.0195(9) 0.0245(10) 0.0105(8) 0.0095(8) 0.0052(7)
C21 0.0251(10) 0.0341(11) 0.0206(10) 0.0065(9) 0.0061(9) 0.0072(8)
C22 0.0339(12) 0.0548(15) 0.0234(12) 0.0011(11) 0.0030(10) 0.0185(11)
C23 0.0434(15) 0.076(2) 0.0222(12) -0.0031(13) 0.0080(11) 0.0245(14)
C24 0.0406(14) 0.0710(19) 0.0197(12) 0.0060(12) 0.0088(11) 0.0138(13)
C25 0.0282(11) 0.0521(14) 0.0233(11) 0.0121(10) 0.0067(9) 0.0065(10)
C26 0.0331(12) 0.0662(17) 0.0248(12) 0.0230(12) 0.0021(10) 0.0094(12)
C27 0.0364(13) 0.0591(17) 0.0381(15) 0.0277(13) 0.0041(11) 0.0157(12)
C28 0.0334(12) 0.0441(13) 0.0370(14) 0.0170(11) 0.0083(11) 0.0164(10)
C29 0.0241(10) 0.0315(10) 0.0202(10) 0.0080(8) 0.0058(8) 0.0043(8)
C30 0.0278(10) 0.0177(8) 0.0190(10) 0.0039(8) 0.0031(8) 0.0051(7)
C31 0.0273(10) 0.0198(9) 0.0208(10) 0.0049(8) -0.0021(8) 0.0036(8)
C32 0.0294(11) 0.0220(10) 0.0364(13) 0.0090(9) 0.0042(10) 0.0061(8)
C33 0.0316(12) 0.0253(11) 0.0495(16) 0.0110(11) -0.0027(11) 0.0086(9)
C34 0.0428(14) 0.0250(11) 0.0465(16) 0.0141(11) -0.0094(12) 0.0078(10)
C35 0.0455(14) 0.0248(10) 0.0351(13) 0.0149(10) -0.0023(11) 0.0031(10)
C36 0.0307(11) 0.0209(9) 0.0259(11) 0.0092(8) -0.0005(9) 0.0030(8)
C37 0.0310(10) 0.0216(9) 0.0222(10) 0.0104(8) 0.0059(9) 0.0071(8)
C38 0.0303(10) 0.0258(10) 0.0235(10) 0.0119(8) 0.0099(9) 0.0054(8)
C39 0.0296(10) 0.0295(10) 0.0308(11) 0.0181(9) 0.0141(9) 0.0106(8)
C40 0.0279(10) 0.0251(10) 0.0340(12) 0.0134(9) 0.0130(9) 0.0093(8)
C41 0.0240(10) 0.0268(10) 0.0324(12) 0.0098(9) 0.0131(9) 0.0072(8)
C42 0.0317(11) 0.0313(11) 0.0240(11) 0.0127(9) 0.0090(9) 0.0062(9)
C43 0.0404(12) 0.0268(10) 0.0267(11) 0.0152(9) 0.0114(10) 0.0066(9)
C44 0.0376(12) 0.0318(11) 0.0310(12) 0.0070(10) 0.0138(10) 0.0035(9)

loop_
_atom_type_symbol
_atom_type_description
_atom_type_scat_dispersion_real
_atom_type_scat_dispersion_imag
_atom_type_scat_source
C C 0.0033 0.0016 'International Tables Vol C Tables 4.2.6.8 and 6.1.1.4'
H H 0.0000 0.0000 'International Tables Vol C Tables 4.2.6.8 and 6.1.1.4'
N N 0.0061 0.0033 'International Tables Vol C Tables 4.2.6.8 and 6.1.1.4'
O O 0.0106 0.0060 'International Tables Vol C Tables 4.2.6.8 and 6.1.1.4'
S S 0.1246 0.1234 'International Tables Vol C Tables 4.2.6.8 and 6.1.1.4'
Cl Cl 0.1484 0.1585 'International Tables Vol C Tables 4.2.6.8 and 6.1.1.4'

loop_
_geom_angle_atom_site_label_1
_geom_angle_atom_site_label_2
_geom_angle_atom_site_label_3
_geom_angle
O1 S1 O2 119.08(10)
O1 S1 N1 108.02(10)
O1 S1 C5 108.44(11)
O2 S1 N1 105.21(11)
O2 S1 C5 109.74(10)
N1 S1 C5 105.50(10)
O4 S2 O5 121.09(12)
O4 S2 N4 107.17(12)
O4 S2 C38 108.65(12)
O5 S2 N4 104.41(11)
O5 S2 C38 108.77(11)
N4 S2 C38 105.67(11)
C8 N1 S1 125.52(15)
C8 N1 C15 107.92(15)
C15 N1 S1 123.17(14)
C20 N2 H2 116.4
C20 N2 C21 127.10(17)
C21 N2 H2 116.4
C28 N3 C29 117.1(2)
C36 N4 S2 125.12(16)
C37 N4 S2 122.11(16)
C37 N4 C36 107.88(18)
H1A C1 H1B 109.5
H1A C1 H1C 109.5
H1B C1 H1C 109.5
C2 C1 H1A 109.5
C2 C1 H1B 109.5
C2 C1 H1C 109.5
C3 C2 C1 120.9(2)
C7 C2 C1 120.4(3)
C7 C2 C3 118.6(2)
C2 C3 H3 119.5
C4 C3 C2 121.1(2)
C4 C3 H3 119.5
C3 C4 H4 120.4
C3 C4 C5 119.2(3)
C5 C4 H4 120.4
C4 C5 S1 118.0(2)
C6 C5 S1 121.11(17)
C6 C5 C4 120.8(2)
C5 C6 H6 120.7
C5 C6 C7 118.6(2)
C7 C6 H6 120.7
C2 C7 C6 121.6(2)
C2 C7 H7 119.2
C6 C7 H7 119.2
C9 C8 N1 130.31(18)
C9 C8 C13 122.97(19)
C13 C8 N1 106.59(17)
C8 C9 H9 121.8
C10 C9 C8 116.4(2)
C10 C9 H9 121.8
C9 C10 H10 119.0
C9 C10 C11 122.1(2)
C11 C10 H10 119.0
C10 C11 H11 119.5
C12 C11 C10 120.9(2)
C12 C11 H11 119.5
C11 C12 H12 120.7
C11 C12 C13 118.6(2)
C13 C12 H12 120.7
C8 C13 C14 108.38(18)
C12 C13 C8 119.12(19)
C12 C13 C14 132.47(19)
C13 C14 C16 125.47(18)
C15 C14 C13 107.28(18)
C15 C14 C16 127.23(19)
N1 C15 H15 125.1
C14 C15 N1 109.77(18)
C14 C15 H15 125.1
C14 C16 H16 108.7
C14 C16 C17 120.05(17)
C14 C16 C19 119.92(17)
C17 C16 H16 108.7
C17 C16 C19 89.12(15)
C19 C16 H16 108.7
C16 C17 H17A 114.0
C16 C17 H17B 114.0
C16 C17 C18 88.09(16)
H17A C17 H17B 111.2
C18 C17 H17A 114.0
C18 C17 H17B 114.0
C17 C18 H18 108.6
C17 C18 C19 88.87(16)
C19 C18 H18 108.6
C30 C18 C17 120.16(18)
C30 C18 H18 108.6
C30 C18 C19 120.19(18)
C16 C19 C18 86.36(16)
C16 C19 H19 113.7
C18 C19 H19 113.7
C20 C19 C16 114.37(16)
C20 C19 C18 112.29(16)
C20 C19 H19 113.7
O3 C20 N2 123.32(19)
O3 C20 C19 123.08(19)
N2 C20 C19 113.58(17)
N2 C21 C29 115.48(18)
C22 C21 N2 124.3(2)
C22 C21 C29 120.2(2)
C21 C22 H22 120.2
C21 C22 C23 119.7(3)
C23 C22 H22 120.2
C22 C23 H23 119.1
C24 C23 C22 121.9(2)
C24 C23 H23 119.1
C23 C24 H24 120.2
C23 C24 C25 119.6(2)
C25 C24 H24 120.2
C26 C25 C24 123.4(2)
C26 C25 C29 117.2(2)
C29 C25 C24 119.3(2)
C25 C26 H26 120.2
C27 C26 C25 119.7(2)
C27 C26 H26 120.2
C26 C27 H27 120.6
C26 C27 C28 118.7(2)
C28 C27 H27 120.6
N3 C28 C27 124.3(2)
N3 C28 H28 117.9
C27 C28 H28 117.9
N3 C29 C21 117.8(2)
N3 C29 C25 122.9(2)
C25 C29 C21 119.2(2)
C31 C30 C18 126.07(19)
C37 C30 C18 126.96(19)
C37 C30 C31 106.97(19)
C32 C31 C30 132.4(2)
C32 C31 C36 119.4(2)
C36 C31 C30 108.16(19)
C31 C32 H32 120.7
C31 C32 C33 118.6(2)
C33 C32 H32 120.7
C32 C33 H33 119.6
C34 C33 C32 120.9(2)
C34 C33 H33 119.6
C33 C34 H34 119.1
C35 C34 C33 121.9(2)
C35 C34 H34 119.1
C34 C35 H35 121.6
C34 C35 C36 116.7(2)
C36 C35 H35 121.6
C31 C36 N4 106.82(18)
C35 C36 N4 130.6(2)
C35 C36 C31 122.5(2)
N4 C37 H37 124.9
C30 C37 N4 110.12(19)
C30 C37 H37 124.9
C39 C38 S2 119.82(18)
C39 C38 C43 121.4(2)
C43 C38 S2 118.77(17)
C38 C39 H39 120.6
C38 C39 C40 118.8(2)
C40 C39 H39 120.6
C39 C40 H40 119.6
C41 C40 C39 120.9(2)
C41 C40 H40 119.6
C40 C41 C42 119.1(2)
C40 C41 C44 121.1(2)
C42 C41 C44 119.7(2)
C41 C42 H42 119.7
C43 C42 C41 120.5(2)
C43 C42 H42 119.7
C38 C43 H43 120.4
C42 C43 C38 119.2(2)
C42 C43 H43 120.4
C41 C44 H44A 109.5
C41 C44 H44B 109.5
C41 C44 H44C 109.5
H44A C44 H44B 109.5
H44A C44 H44C 109.5
H44B C44 H44C 109.5

loop_
_geom_bond_atom_site_label_1
_geom_bond_atom_site_label_2
_geom_bond_distance
S1 O1 1.440(2)
S1 O2 1.442(2)
S1 N1 1.6592(18)
S1 C5 1.771(3)
S2 O4 1.435(2)
S2 O5 1.441(2)
S2 N4 1.660(2)
S2 C38 1.770(2)
O3 C20 1.230(2)
N1 C8 1.420(3)
N1 C15 1.430(3)
N2 H2 0.8800
N2 C20 1.380(3)
N2 C21 1.411(3)
N3 C28 1.333(3)
N3 C29 1.372(3)
N4 C36 1.425(3)
N4 C37 1.423(3)
C1 H1A 0.9800
C1 H1B 0.9800
C1 H1C 0.9800
C1 C2 1.529(4)
C2 C3 1.408(4)
C2 C7 1.388(4)
C3 H3 0.9500
C3 C4 1.390(4)
C4 H4 0.9500
C4 C5 1.403(3)
C5 C6 1.399(3)
C6 H6 0.9500
C6 C7 1.404(3)
C7 H7 0.9500
C8 C9 1.401(3)
C8 C13 1.416(3)
C9 H9 0.9500
C9 C10 1.392(3)
C10 H10 0.9500
C10 C11 1.410(3)
C11 H11 0.9500
C11 C12 1.392(3)
C12 H12 0.9500
C12 C13 1.408(3)
C13 C14 1.454(3)
C14 C15 1.358(3)
C14 C16 1.500(3)
C15 H15 0.9500
C16 H16 1.0000
C16 C17 1.556(3)
C16 C19 1.582(3)
C17 H17A 0.9900
C17 H17B 0.9900
C17 C18 1.560(3)
C18 H18 1.0000
C18 C19 1.584(3)
C18 C30 1.498(3)
C19 H19 1.0000
C19 C20 1.517(3)
C21 C22 1.384(3)
C21 C29 1.435(3)
C22 H22 0.9500
C22 C23 1.412(4)
C23 H23 0.9500
C23 C24 1.376(4)
C24 H24 0.9500
C24 C25 1.427(4)
C25 C26 1.424(4)
C25 C29 1.424(3)
C26 H26 0.9500
C26 C27 1.370(4)
C27 H27 0.9500
C27 C28 1.413(4)
C28 H28 0.9500
C30 C31 1.465(3)
C30 C37 1.360(3)
C31 C32 1.397(3)
C31 C36 1.412(3)
C32 H32 0.9500
C32 C33 1.401(3)
C33 H33 0.9500
C33 C34 1.397(4)
C34 H34 0.9500
C34 C35 1.393(4)
C35 H35 0.9500
C35 C36 1.402(3)
C37 H37 0.9500
C38 C39 1.396(3)
C38 C43 1.398(3)
C39 H39 0.9500
C39 C40 1.402(3)
C40 H40 0.9500
C40 C41 1.393(3)
C41 C42 1.416(3)
C41 C44 1.511(3)
C42 H42 0.9500
C42 C43 1.390(3)
C43 H43 0.9500
C44 H44A 0.9800
C44 H44B 0.9800
C44 H44C 0.9800

loop_
_platon_squeeze_void_nr
_platon_squeeze_void_average_x
_platon_squeeze_void_average_y
_platon_squeeze_void_average_z
_platon_squeeze_void_volume
_platon_squeeze_void_count_electrons
_platon_squeeze_void_content
1 0.027 0.500 1.000 236 76 '2 Molecules of Dichloromethane'
